data_4108794
loop_
_publ_author_name
'Madhu Ganesh'
'Daniel Seidel'

_publ_section_title
;
 Catalytic Enantioselective Additions of Indoles to Nitroalkenes
;
_journal_name_full 'Journal of the American Chemical Society'
_journal_page_first 16464
_journal_page_last 16465
_journal_paper_doi 10.1021/ja8063292
_journal_volume 130
_journal_year 2008
_chemical_formula_sum 'C19 H16 N2 O S'
_chemical_formula_weight 320.40
_chemical_name_systematic
; 
 ? 
;
_space_group_IT_number 1
_symmetry_cell_setting triclinic
_symmetry_space_group_name_Hall 'P 1'
_symmetry_space_group_name_H-M 'P 1'
_atom_sites_solution_hydrogens geom
_atom_sites_solution_primary direct
_atom_sites_solution_secondary difmap
_audit_creation_method SHELXL-97
_cell_angle_alpha 75.995(2)
_cell_angle_beta 87.823(2)
_cell_angle_gamma 86.401(2)
_cell_formula_units_Z 1
_cell_length_a 4.4875(4)
_cell_length_b 6.9458(7)
_cell_length_c 12.8851(12)
_cell_measurement_reflns_used 3932
_cell_measurement_temperature 100(2)
_cell_measurement_theta_max 30.60
_cell_measurement_theta_min 3.03
_cell_volume 388.80(6)
_computing_cell_refinement 'Bruker SMART'
_computing_data_collection 'Bruker SMART'
_computing_data_reduction 'Bruker SAINT'
_computing_molecular_graphics 'Bruker SHELXTL'
_computing_publication_material 'Bruker SHELXTL'
_computing_structure_refinement 'SHELXL-97 (Sheldrick, 1997)'
_computing_structure_solution 'SHELXS-97 (Sheldrick, 1990)'
_diffrn_ambient_temperature 100(2)
_diffrn_measured_fraction_theta_full 0.978
_diffrn_measured_fraction_theta_max 0.978
_diffrn_measurement_device_type 'CCD area detector'
_diffrn_measurement_method 'phi and omega scans'
_diffrn_radiation_monochromator graphite
_diffrn_radiation_source 'fine-focus sealed tube'
_diffrn_radiation_type MoK\a
_diffrn_radiation_wavelength 0.71073
_diffrn_reflns_av_R_equivalents 0.0081
_diffrn_reflns_av_sigmaI/netI 0.0254
_diffrn_reflns_limit_h_max 6
_diffrn_reflns_limit_h_min -6
_diffrn_reflns_limit_k_max 9
_diffrn_reflns_limit_k_min -9
_diffrn_reflns_limit_l_max 18
_diffrn_reflns_limit_l_min -18
_diffrn_reflns_number 4603
_diffrn_reflns_theta_full 30.60
_diffrn_reflns_theta_max 30.60
_diffrn_reflns_theta_min 3.03
_exptl_absorpt_coefficient_mu 0.217
_exptl_absorpt_correction_T_max 0.9999
_exptl_absorpt_correction_T_min 0.7416
_exptl_absorpt_correction_type none
_exptl_absorpt_process_details 'Bruker SAINT (SADABS)'
_exptl_crystal_colour yellow_oliv
_exptl_crystal_density_diffrn 1.377
_exptl_crystal_description plate
_exptl_crystal_F_000 169
_exptl_crystal_size_max 0.40
_exptl_crystal_size_mid 0.08
_exptl_crystal_size_min 0.01
_refine_diff_density_max 0.472
_refine_diff_density_min -0.298
_refine_diff_density_rms 0.073
_refine_ls_abs_structure_details 'Flack H D (1983), Acta Cryst. A39, 876-881'
_refine_ls_abs_structure_Flack 0.05(8)
_refine_ls_extinction_method none
_refine_ls_goodness_of_fit_ref 1.008
_refine_ls_hydrogen_treatment mixed
_refine_ls_matrix_type full
_refine_ls_number_parameters 272
_refine_ls_number_reflns 4121
_refine_ls_number_restraints 3
_refine_ls_restrained_S_all 1.008
_refine_ls_R_factor_all 0.0513
_refine_ls_R_factor_gt 0.0502
_refine_ls_shift/su_max 0.000
_refine_ls_shift/su_mean 0.000
_refine_ls_structure_factor_coef Fsqd
_refine_ls_weighting_details 'calc w=1/[\s^2^(Fo^2^)+(0.0760P)^2^+0.3700P] where P=(Fo^2^+2Fc^2^)/3'
_refine_ls_weighting_scheme calc
_refine_ls_wR_factor_gt 0.1266
_refine_ls_wR_factor_ref 0.1275
_reflns_number_gt 4038
_reflns_number_total 4121
_reflns_threshold_expression >2sigma(I)
_cod_data_source_file ja8063292_si_002.cif
_cod_data_source_block mg367_m
_cod_database_code 4108794

loop_
_symmetry_equiv_pos_as_xyz
'x, y, z'

loop_
_atom_site_label
_atom_site_type_symbol
_atom_site_fract_x
_atom_site_fract_y
_atom_site_fract_z
_atom_site_U_iso_or_equiv
_atom_site_adp_type
_atom_site_occupancy
_atom_site_symmetry_multiplicity
_atom_site_calc_flag
S1 S -0.33349(10) 1.25657(7) 0.59141(5) 0.01820(13) Uani 1 1 d
O1 O 0.0459(4) 0.6220(3) 0.46878(16) 0.0196(4) Uani 1 1 d
H1 H -0.024(9) 0.528(6) 0.499(3) 0.027(9) Uiso 1 1 d
N1 N 0.2271(5) 0.8178(3) 0.73183(16) 0.0157(4) Uani 1 1 d
N2 N -0.0504(5) 0.9337(3) 0.55196(16) 0.0161(4) Uani 1 1 d
H2 H 0.063(9) 0.841(6) 0.570(3) 0.029(10) Uiso 1 1 d
C1 C -0.0961(5) 1.0552(3) 0.61600(18) 0.0146(4) Uani 1 1 d
C2 C 0.0824(5) 0.9928(3) 0.71637(17) 0.0143(4) Uani 1 1 d
C3 C 0.3932(5) 0.7530(3) 0.82169(18) 0.0163(4) Uani 1 1 d
C4 C 0.5470(6) 0.5635(4) 0.8385(2) 0.0201(5) Uani 1 1 d
H4 H 0.548(8) 0.486(5) 0.787(3) 0.019(8) Uiso 1 1 d
C5 C 0.7120(6) 0.4935(4) 0.9289(2) 0.0230(5) Uani 1 1 d
H5 H 0.808(9) 0.381(6) 0.936(3) 0.032(10) Uiso 1 1 d
C6 C 0.7317(6) 0.6085(4) 1.0053(2) 0.0238(5) Uani 1 1 d
H6 H 0.861(9) 0.554(6) 1.071(3) 0.032(10) Uiso 1 1 d
C7 C 0.5863(6) 0.7909(4) 0.9899(2) 0.0218(5) Uani 1 1 d
H7 H 0.600(9) 0.850(6) 1.032(3) 0.026(9) Uiso 1 1 d
C8 C 0.4140(6) 0.8690(4) 0.8977(2) 0.0173(4) Uani 1 1 d
C9 C 0.2608(6) 1.0582(4) 0.8769(2) 0.0198(5) Uani 1 1 d
H9 H 0.296(8) 1.138(5) 0.923(3) 0.021(8) Uiso 1 1 d
C10 C 0.0929(6) 1.1211(4) 0.78682(19) 0.0184(4) Uani 1 1 d
H10 H -0.007(9) 1.238(6) 0.773(3) 0.025(9) Uiso 1 1 d
C11 C -0.2232(5) 0.7378(4) 0.4322(2) 0.0179(4) Uani 1 1 d
H11 H -0.393(8) 0.675(5) 0.466(3) 0.016(7) Uiso 1 1 d
C12 C -0.1956(5) 0.9473(3) 0.45199(18) 0.0152(4) Uani 1 1 d
H12 H -0.395(7) 1.014(5) 0.459(3) 0.010 Uiso 1 1 d
C13 C -0.0282(5) 1.0551(3) 0.35263(17) 0.0151(4) Uani 1 1 d
C14 C 0.1340(5) 1.2239(3) 0.33731(18) 0.0178(4) Uani 1 1 d
H14 H 0.164(7) 1.294(5) 0.392(3) 0.014(7) Uiso 1 1 d
C15 C 0.2671(6) 1.2972(4) 0.2367(2) 0.0203(5) Uani 1 1 d
H15 H 0.383(9) 1.405(6) 0.229(3) 0.034(10) Uiso 1 1 d
C16 C 0.2362(6) 1.2022(4) 0.1541(2) 0.0231(5) Uani 1 1 d
H16 H 0.333(9) 1.257(6) 0.089(3) 0.030(9) Uiso 1 1 d
C17 C 0.0729(6) 1.0339(4) 0.1704(2) 0.0208(5) Uani 1 1 d
H17 H 0.059(8) 0.970(5) 0.118(3) 0.015(7) Uiso 1 1 d
C18 C -0.0581(5) 0.9587(4) 0.27023(19) 0.0169(4) Uani 1 1 d
C19 C -0.2382(6) 0.7774(4) 0.3095(2) 0.0196(4) Uani 1 1 d
H19A H -0.449(8) 0.804(5) 0.289(3) 0.026(9) Uiso 1 1 d
H19B H -0.169(9) 0.663(6) 0.284(3) 0.026(9) Uiso 1 1 d

loop_
_atom_site_aniso_label
_atom_site_aniso_U_11
_atom_site_aniso_U_22
_atom_site_aniso_U_33
_atom_site_aniso_U_23
_atom_site_aniso_U_13
_atom_site_aniso_U_12
S1 0.0202(3) 0.0145(2) 0.0180(3) -0.00134(18) 0.00226(18) 0.00168(19)
O1 0.0185(8) 0.0153(8) 0.0228(9) -0.0001(6) -0.0034(7) 0.0011(7)
N1 0.0186(9) 0.0153(9) 0.0126(9) -0.0018(7) 0.0008(7) -0.0024(7)
N2 0.0183(9) 0.0162(9) 0.0123(9) -0.0011(7) -0.0012(7) 0.0032(7)
C1 0.0152(10) 0.0140(10) 0.0123(9) 0.0017(7) 0.0018(7) -0.0028(8)
C2 0.0162(10) 0.0161(10) 0.0096(9) -0.0014(7) 0.0019(7) -0.0016(8)
C3 0.0174(10) 0.0164(10) 0.0146(10) -0.0030(8) 0.0011(8) -0.0010(8)
C4 0.0210(11) 0.0178(10) 0.0204(11) -0.0025(9) -0.0020(9) 0.0004(9)
C5 0.0231(12) 0.0216(12) 0.0216(12) -0.0010(9) -0.0010(9) 0.0030(10)
C6 0.0216(11) 0.0302(13) 0.0175(11) -0.0017(9) -0.0056(9) 0.0021(10)
C7 0.0223(11) 0.0287(13) 0.0150(11) -0.0063(9) -0.0016(9) -0.0015(10)
C8 0.0182(11) 0.0180(10) 0.0154(10) -0.0034(8) 0.0024(8) -0.0020(8)
C9 0.0241(12) 0.0209(11) 0.0152(10) -0.0063(8) 0.0011(9) -0.0006(9)
C10 0.0242(11) 0.0161(10) 0.0142(10) -0.0034(8) 0.0017(8) 0.0014(9)
C11 0.0162(10) 0.0179(10) 0.0195(11) -0.0041(8) -0.0028(8) -0.0004(8)
C12 0.0157(10) 0.0154(9) 0.0133(10) -0.0018(7) -0.0019(7) 0.0021(8)
C13 0.0161(10) 0.0167(9) 0.0111(9) -0.0014(7) -0.0022(7) 0.0045(8)
C14 0.0225(11) 0.0158(10) 0.0140(10) -0.0021(8) -0.0023(8) 0.0031(8)
C15 0.0234(12) 0.0216(11) 0.0139(11) -0.0003(8) -0.0025(8) -0.0008(9)
C16 0.0262(12) 0.0279(13) 0.0129(10) -0.0014(9) -0.0001(9) 0.0023(10)
C17 0.0211(11) 0.0281(12) 0.0140(10) -0.0073(9) -0.0047(8) 0.0034(9)
C18 0.0155(10) 0.0198(10) 0.0154(10) -0.0050(8) -0.0041(8) 0.0036(8)
C19 0.0182(11) 0.0225(11) 0.0197(11) -0.0076(9) -0.0055(9) 0.0002(9)

loop_
_atom_type_symbol
_atom_type_description
_atom_type_scat_dispersion_real
_atom_type_scat_dispersion_imag
_atom_type_scat_source
C C 0.0033 0.0016 'International Tables Vol C Tables 4.2.6.8 and 6.1.1.4'
H H 0.0000 0.0000 'International Tables Vol C Tables 4.2.6.8 and 6.1.1.4'
N N 0.0061 0.0033 'International Tables Vol C Tables 4.2.6.8 and 6.1.1.4'
O O 0.0106 0.0060 'International Tables Vol C Tables 4.2.6.8 and 6.1.1.4'
S S 0.1246 0.1234 'International Tables Vol C Tables 4.2.6.8 and 6.1.1.4'

loop_
_geom_angle_atom_site_label_1
_geom_angle_atom_site_label_2
_geom_angle_atom_site_label_3
_geom_angle
C11 O1 H1 98(3)
C2 N1 C3 118.5(2)
C1 N2 C12 126.8(2)
C1 N2 H2 118(3)
C12 N2 H2 116(3)
N2 C1 C2 113.1(2)
N2 C1 S1 124.31(18)
C2 C1 S1 122.60(17)
N1 C2 C10 123.8(2)
N1 C2 C1 115.80(19)
C10 C2 C1 120.4(2)
N1 C3 C4 118.3(2)
N1 C3 C8 121.9(2)
C4 C3 C8 119.8(2)
C5 C4 C3 119.5(2)
C5 C4 H4 119(2)
C3 C4 H4 122(2)
C4 C5 C6 120.9(2)
C4 C5 H5 118(3)
C6 C5 H5 121(3)
C7 C6 C5 120.2(2)
C7 C6 H6 121(2)
C5 C6 H6 119(2)
C6 C7 C8 120.9(2)
C6 C7 H7 118(3)
C8 C7 H7 121(3)
C9 C8 C7 123.4(2)
C9 C8 C3 117.8(2)
C7 C8 C3 118.8(2)
C10 C9 C8 119.7(2)
C10 C9 H9 124(2)
C8 C9 H9 116(2)
C9 C10 C2 118.2(2)
C9 C10 H10 121(2)
C2 C10 H10 121(2)
O1 C11 C19 110.0(2)
O1 C11 C12 107.40(19)
C19 C11 C12 103.62(19)
O1 C11 H11 111(2)
C19 C11 H11 111(2)
C12 C11 H11 113(2)
N2 C12 C13 115.29(19)
N2 C12 C11 110.67(18)
C13 C12 C11 102.96(18)
N2 C12 H12 105.8(18)
C13 C12 H12 110.9(18)
C11 C12 H12 111.3(18)
C14 C13 C18 121.3(2)
C14 C13 C12 129.1(2)
C18 C13 C12 109.6(2)
C13 C14 C15 118.4(2)
C13 C14 H14 124.4(19)
C15 C14 H14 117.2(19)
C16 C15 C14 120.5(2)
C16 C15 H15 122(3)
C14 C15 H15 118(3)
C17 C16 C15 120.6(2)
C17 C16 H16 123(2)
C15 C16 H16 117(2)
C16 C17 C18 119.4(2)
C16 C17 H17 121(2)
C18 C17 H17 120(2)
C17 C18 C13 119.8(2)
C17 C18 C19 130.1(2)
C13 C18 C19 110.2(2)
C18 C19 C11 103.37(19)
C18 C19 H19A 112(2)
C11 C19 H19A 108(2)
C18 C19 H19B 115(2)
C11 C19 H19B 112(2)
H19A C19 H19B 106(3)

loop_
_geom_bond_atom_site_label_1
_geom_bond_atom_site_label_2
_geom_bond_distance
S1 C1 1.678(2)
O1 C11 1.437(3)
O1 H1 0.75(4)
N1 C2 1.316(3)
N1 C3 1.368(3)
N2 C1 1.318(3)
N2 C12 1.446(3)
N2 H2 0.79(4)
C1 C2 1.505(3)
C2 C10 1.421(3)
C3 C4 1.420(3)
C3 C8 1.420(3)
C4 C5 1.374(4)
C4 H4 0.95(4)
C5 C6 1.418(4)
C5 H5 0.86(4)
C6 C7 1.361(4)
C6 H6 1.03(4)
C7 C8 1.417(4)
C7 H7 0.76(4)
C8 C9 1.415(3)
C9 C10 1.373(3)
C9 H9 0.93(4)
C10 H10 0.89(4)
C11 C19 1.541(3)
C11 C12 1.550(3)
C11 H11 0.94(3)
C12 C13 1.516(3)
C12 H12 0.99(3)
C13 C14 1.388(3)
C13 C18 1.400(3)
C14 C15 1.399(3)
C14 H14 0.97(3)
C15 C16 1.396(4)
C15 H15 0.92(4)
C16 C17 1.388(4)
C16 H16 0.94(4)
C17 C18 1.389(3)
C17 H17 0.90(3)
C18 C19 1.511(4)
C19 H19A 0.98(4)
C19 H19B 0.96(4)

loop_
_geom_hbond_atom_site_label_D
_geom_hbond_atom_site_label_H
_geom_hbond_atom_site_label_A
_geom_hbond_distance_DH
_geom_hbond_distance_HA
_geom_hbond_distance_DA
_geom_hbond_angle_DHA
_geom_hbond_site_symmetry_A
O1 H1 S1 0.75(4) 2.45(4) 3.199(2) 170(4) 1_545

loop_
_geom_torsion_atom_site_label_1
_geom_torsion_atom_site_label_2
_geom_torsion_atom_site_label_3
_geom_torsion_atom_site_label_4
_geom_torsion
C12 N2 C1 C2 177.4(2)
C12 N2 C1 S1 -1.3(3)
C3 N1 C2 C10 1.2(3)
C3 N1 C2 C1 -180.0(2)
N2 C1 C2 N1 -7.8(3)
S1 C1 C2 N1 170.90(17)
N2 C1 C2 C10 171.0(2)
S1 C1 C2 C10 -10.3(3)
C2 N1 C3 C4 179.5(2)
C2 N1 C3 C8 -0.2(3)
N1 C3 C4 C5 -179.1(2)
C8 C3 C4 C5 0.7(4)
C3 C4 C5 C6 -0.3(4)
C4 C5 C6 C7 0.0(4)
C5 C6 C7 C8 -0.1(4)
C6 C7 C8 C9 -179.3(3)
C6 C7 C8 C3 0.5(4)
N1 C3 C8 C9 -1.2(3)
C4 C3 C8 C9 179.0(2)
N1 C3 C8 C7 179.0(2)
C4 C3 C8 C7 -0.8(4)
C7 C8 C9 C10 -178.5(2)
C3 C8 C9 C10 1.7(4)
C8 C9 C10 C2 -0.8(4)
N1 C2 C10 C9 -0.7(4)
C1 C2 C10 C9 -179.5(2)
C1 N2 C12 C13 94.6(3)
C1 N2 C12 C11 -149.1(2)
O1 C11 C12 N2 -38.1(3)
C19 C11 C12 N2 -154.59(19)
O1 C11 C12 C13 85.6(2)
C19 C11 C12 C13 -30.9(2)
N2 C12 C13 C14 -39.0(3)
C11 C12 C13 C14 -159.6(2)
N2 C12 C13 C18 141.3(2)
C11 C12 C13 C18 20.7(2)
C18 C13 C14 C15 0.4(3)
C12 C13 C14 C15 -179.3(2)
C13 C14 C15 C16 0.1(4)
C14 C15 C16 C17 0.1(4)
C15 C16 C17 C18 -0.7(4)
C16 C17 C18 C13 1.1(3)
C16 C17 C18 C19 -178.3(3)
C14 C13 C18 C17 -1.0(3)
C12 C13 C18 C17 178.8(2)
C14 C13 C18 C19 178.6(2)
C12 C13 C18 C19 -1.7(3)
C17 C18 C19 C11 161.3(2)
C13 C18 C19 C11 -18.2(3)
O1 C11 C19 C18 -84.6(2)
C12 C11 C19 C18 29.9(2)
